data_7031020
loop_
_publ_author_name
'Li, Bin'
'Li, Yan'
'Zhao, Na'
'Chen, Yuefei'
'Chen, Yujue'
'Fu, Gang'
'Zhu, Hongping'
'Ding, Yuqiang'

_publ_section_title
;
 Synthesis, structure and a nucleophilic coordination reaction of
 Germanetellurones.
;
_journal_issue 31
_journal_name_full 'Dalton transactions (Cambridge, England : 2003)'
_journal_page_first 12100
_journal_page_last 12108
_journal_paper_doi 10.1039/c4dt00937a
_journal_volume 43
_journal_year 2014
_chemical_formula_sum 'C36 H44 Au F5 Ge N2 Se'
_chemical_formula_weight 948.25
_chemical_name_systematic
; 
 ? 
;
_space_group_IT_number 2
_symmetry_cell_setting triclinic
_symmetry_space_group_name_Hall '-P 1'
_symmetry_space_group_name_H-M 'P -1'
_atom_sites_solution_hydrogens geom
_atom_sites_solution_primary direct
_atom_sites_solution_secondary difmap
_audit_creation_method SHELXL-97
_cell_angle_alpha 66.54(3)
_cell_angle_beta 74.75(3)
_cell_angle_gamma 84.32(3)
_cell_formula_units_Z 2
_cell_length_a 10.224(2)
_cell_length_b 12.966(3)
_cell_length_c 15.085(3)
_cell_measurement_temperature 173(2)
_cell_volume 1769.8(8)
_computing_cell_refinement 'rapid auto (rigaku 2004)'
_computing_data_collection 'rapid auto (rigaku 2004)'
_computing_data_reduction 'rapid auto (rigaku 2004)'
_computing_molecular_graphics 'Bruker SHELXTL'
_computing_publication_material 'Bruker SHELXTL'
_computing_structure_refinement 'SHELXL-97 (Sheldrick, 1997)'
_computing_structure_solution 'SHELXS-97 (Sheldrick, 1990)'
_diffrn_ambient_temperature 173(2)
_diffrn_measured_fraction_theta_full 0.986
_diffrn_measured_fraction_theta_max 0.986
_diffrn_measurement_device_type 'rigaku raxis rapid IP area detector'
_diffrn_measurement_method '\w scans'
_diffrn_radiation_monochromator graphite
_diffrn_radiation_source 'rotating anode'
_diffrn_radiation_type MoK\a
_diffrn_radiation_wavelength 0.71073
_diffrn_reflns_av_R_equivalents 0.1559
_diffrn_reflns_av_sigmaI/netI 0.1866
_diffrn_reflns_limit_h_max 12
_diffrn_reflns_limit_h_min -12
_diffrn_reflns_limit_k_max 15
_diffrn_reflns_limit_k_min -15
_diffrn_reflns_limit_l_max 17
_diffrn_reflns_limit_l_min -17
_diffrn_reflns_number 13709
_diffrn_reflns_theta_full 25.00
_diffrn_reflns_theta_max 25.00
_diffrn_reflns_theta_min 3.00
_exptl_absorpt_coefficient_mu 6.071
_exptl_absorpt_correction_T_max 0.8388
_exptl_absorpt_correction_T_min 0.4628
_exptl_absorpt_correction_type 'empirical absorption correction'
_exptl_absorpt_process_details 'ABSCOR by T.Higashi 8 March, 1995'
_exptl_crystal_colour colorless
_exptl_crystal_density_diffrn 1.779
_exptl_crystal_density_meas ?
_exptl_crystal_density_method 'not measured'
_exptl_crystal_description needle
_exptl_crystal_F_000 928
_exptl_crystal_size_max 0.15
_exptl_crystal_size_mid 0.10
_exptl_crystal_size_min 0.03
_refine_diff_density_max 2.288
_refine_diff_density_min -4.812
_refine_diff_density_rms 0.275
_refine_ls_extinction_coef 0.0019(8)
_refine_ls_extinction_expression Fc^*^=kFc[1+0.001xFc^2^\l^3^/sin(2\q)]^-1/4^
_refine_ls_extinction_method SHELXL
_refine_ls_goodness_of_fit_ref 1.054
_refine_ls_hydrogen_treatment 'refined in a riding mode to the carrier atom'
_refine_ls_matrix_type full
_refine_ls_number_parameters 421
_refine_ls_number_reflns 6137
_refine_ls_number_restraints 12
_refine_ls_restrained_S_all 1.054
_refine_ls_R_factor_all 0.1803
_refine_ls_R_factor_gt 0.1095
_refine_ls_shift/su_max 0.009
_refine_ls_shift/su_mean 0.000
_refine_ls_structure_factor_coef Fsqd
_refine_ls_weighting_details 'calc w=1/[\s^2^(Fo^2^)+(0.1474P)^2^+0.0000P] where P=(Fo^2^+2Fc^2^)/3'
_refine_ls_weighting_scheme calc
_refine_ls_wR_factor_gt 0.2437
_refine_ls_wR_factor_ref 0.3055
_reflns_number_gt 3292
_reflns_number_total 6137
_reflns_threshold_expression >2sigma(I)
_cod_data_source_file c4dt00937a2.cif
_cod_data_source_block compound_9
_cod_depositor_comments
;
The following automatic conversions were performed:

'_symmetry_cell_setting' value 'Triclinic' changed to 'triclinic'
according to
/usr/data/users/saulius/crontab/automatic-downloads/rss-feeds/RSC/lib/dictionaries/cif_core.dic
dictionary named 'cif_core.dic' version 2.4.2 from 2011-04-26.

Automatic conversion script
Id: cif_fix_values 2281 2013-09-26 08:29:07Z andrius 

 Adding full bibliography for 7031013--7031020.cif.

The following automatic conversions were performed:

'_exptl_crystal_density_meas' value 'not measured' was changed to '?'
- the value is perceived as not measured.

Automatic conversion script
Id: cif_fix_values 3008 2015-01-20 13:52:24Z robertas 
;
_cod_original_cell_volume 1770.0(6)
_cod_original_sg_symbol_H-M P-1
_cod_database_code 7031020

loop_
_symmetry_equiv_pos_as_xyz
'x, y, z'
'-x, -y, -z'

loop_
_atom_site_label
_atom_site_type_symbol
_atom_site_fract_x
_atom_site_fract_y
_atom_site_fract_z
_atom_site_U_iso_or_equiv
_atom_site_adp_type
_atom_site_occupancy
_atom_site_symmetry_multiplicity
_atom_site_calc_flag
_atom_site_refinement_flags
Au1 Au -0.27491(8) 0.87917(8) 0.25684(6) 0.0547(4) Uani 1 1 d .
Ge1 Ge 0.01206(19) 0.69327(18) 0.31686(14) 0.0421(6) Uani 1 1 d .
Se1 Se -0.2096(2) 0.6841(2) 0.31885(15) 0.0516(6) Uani 1 1 d .
N1 N 0.1216(13) 0.7679(12) 0.1872(10) 0.034(3) Uani 1 1 d .
N2 N 0.0411(15) 0.7988(13) 0.3696(10) 0.039(4) Uani 1 1 d .
F1 F -0.1878(13) 1.1085(11) 0.2599(10) 0.076(4) Uani 1 1 d .
F2 F -0.3095(16) 1.3091(13) 0.2268(12) 0.090(4) Uani 1 1 d .
F3 F -0.5512(15) 1.3437(12) 0.1752(9) 0.080(4) Uani 1 1 d .
F4 F -0.6645(12) 1.1796(11) 0.1512(9) 0.071(4) Uani 1 1 d .
F5 F -0.5431(13) 0.9797(13) 0.1828(11) 0.084(4) Uani 1 1 d .
C1 C 0.193(2) 0.9414(18) 0.0371(14) 0.056(6) Uani 1 1 d .
H1A H 0.1272 0.9421 -0.0003 0.085 Uiso 1 1 calc R
H1B H 0.2747 0.9021 0.0172 0.085 Uiso 1 1 calc R
H1C H 0.2158 1.0189 0.0231 0.085 Uiso 1 1 calc R
C2 C 0.1297(18) 0.8803(17) 0.1497(14) 0.043(5) Uani 1 1 d .
C3 C 0.0923(19) 0.9443(18) 0.2047(14) 0.049(5) Uani 1 1 d .
H3 H 0.0848 1.0228 0.1690 0.058 Uiso 1 1 calc R
C4 C 0.0636(18) 0.9062(15) 0.3093(14) 0.042(5) Uani 1 1 d .
C5 C 0.059(2) 0.989(2) 0.3556(16) 0.059(6) Uani 1 1 d .
H5A H 0.0558 0.9493 0.4267 0.089 Uiso 1 1 calc R
H5B H -0.0216 1.0361 0.3478 0.089 Uiso 1 1 calc R
H5C H 0.1405 1.0370 0.3228 0.089 Uiso 1 1 calc R
C6 C 0.0255(18) 0.7596(16) 0.4778(12) 0.041(5) Uani 1 1 d .
C7 C -0.0988(19) 0.7667(17) 0.5419(15) 0.046(5) Uani 1 1 d .
C8 C -0.107(2) 0.7318(19) 0.6441(15) 0.055(6) Uani 1 1 d .
H8 H -0.1915 0.7343 0.6882 0.066 Uiso 1 1 calc R
C9 C 0.003(2) 0.6949(17) 0.6809(15) 0.056(6) Uani 1 1 d .
H9 H -0.0033 0.6742 0.7498 0.067 Uiso 1 1 calc R
C10 C 0.126(2) 0.6874(17) 0.6172(15) 0.056(6) Uani 1 1 d .
H10 H 0.2022 0.6590 0.6445 0.068 Uiso 1 1 calc R
C11 C 0.1422(18) 0.7191(18) 0.5168(15) 0.049(5) Uani 1 1 d .
C12 C 0.2812(19) 0.7179(18) 0.4492(15) 0.053(5) Uani 1 1 d .
H12 H 0.2692 0.7160 0.3862 0.063 Uiso 1 1 calc R
C13 C 0.358(2) 0.821(2) 0.4241(19) 0.076(7) Uani 1 1 d .
H13A H 0.3096 0.8869 0.3882 0.114 Uiso 1 1 calc R
H13B H 0.4483 0.8181 0.3820 0.114 Uiso 1 1 calc R
H13C H 0.3668 0.8254 0.4856 0.114 Uiso 1 1 calc R
C14 C 0.363(2) 0.612(2) 0.4994(17) 0.070(7) Uani 1 1 d .
H14A H 0.4501 0.6115 0.4528 0.105 Uiso 1 1 calc R
H14B H 0.3114 0.5443 0.5173 0.105 Uiso 1 1 calc R
H14C H 0.3795 0.6151 0.5596 0.105 Uiso 1 1 calc R
C15 C -0.2282(18) 0.806(2) 0.5075(16) 0.058(6) Uani 1 1 d .
H15 H -0.2049 0.8255 0.4340 0.069 Uiso 1 1 calc R
C16 C -0.3382(19) 0.716(2) 0.5543(16) 0.068(7) Uani 1 1 d .
H16A H -0.3105 0.6559 0.5295 0.102 Uiso 1 1 calc R
H16B H -0.4228 0.7494 0.5366 0.102 Uiso 1 1 calc R
H16C H -0.3525 0.6849 0.6269 0.102 Uiso 1 1 calc R
C17 C -0.286(3) 0.913(2) 0.5248(18) 0.077(7) Uani 1 1 d .
H17A H -0.3641 0.9400 0.4951 0.115 Uiso 1 1 calc R
H17B H -0.2163 0.9721 0.4938 0.115 Uiso 1 1 calc R
H17C H -0.3158 0.8961 0.5966 0.115 Uiso 1 1 calc R
C18 C 0.1899(16) 0.7038(16) 0.1274(12) 0.036(4) Uani 1 1 d .
C19 C 0.113(2) 0.6618(19) 0.0815(15) 0.055(6) Uani 1 1 d .
C20 C 0.182(2) 0.596(2) 0.0320(17) 0.063(6) Uani 1 1 d .
H20 H 0.1364 0.5714 -0.0037 0.075 Uiso 1 1 calc R
C21 C 0.311(3) 0.564(2) 0.0322(16) 0.071(7) Uani 1 1 d .
H21 H 0.3525 0.5142 0.0008 0.085 Uiso 1 1 calc R
C22 C 0.382(2) 0.6037(19) 0.0783(16) 0.060(6) Uani 1 1 d .
H22 H 0.4739 0.5811 0.0770 0.072 Uiso 1 1 calc R
C23 C 0.3269(19) 0.675(2) 0.1260(16) 0.060(6) Uani 1 1 d .
C24 C 0.4124(18) 0.716(2) 0.1749(15) 0.059(6) Uani 1 1 d .
H24 H 0.3542 0.7601 0.2112 0.070 Uiso 1 1 calc R
C25 C 0.523(2) 0.789(2) 0.0942(17) 0.080(8) Uani 1 1 d .
H25A H 0.5801 0.8161 0.1240 0.120 Uiso 1 1 calc R
H25B H 0.4833 0.8539 0.0487 0.120 Uiso 1 1 calc R
H25C H 0.5786 0.7464 0.0573 0.120 Uiso 1 1 calc R
C26 C 0.474(2) 0.616(3) 0.2484(16) 0.091(10) Uani 1 1 d .
H26A H 0.4011 0.5659 0.2989 0.137 Uiso 1 1 calc R
H26B H 0.5248 0.6443 0.2810 0.137 Uiso 1 1 calc R
H26C H 0.5349 0.5749 0.2123 0.137 Uiso 1 1 calc R
C27 C -0.029(2) 0.6957(19) 0.0736(15) 0.058(6) Uani 1 1 d .
H27 H -0.0636 0.7439 0.1125 0.069 Uiso 1 1 calc R
C28 C -0.031(2) 0.765(2) -0.0352(17) 0.075(7) Uani 1 1 d .
H28A H -0.0081 0.8431 -0.0528 0.113 Uiso 1 1 calc R
H28B H -0.1219 0.7609 -0.0441 0.113 Uiso 1 1 calc R
H28C H 0.0351 0.7342 -0.0784 0.113 Uiso 1 1 calc R
C29 C -0.123(2) 0.589(2) 0.1196(18) 0.080(8) Uani 1 1 d .
H29A H -0.0862 0.5381 0.0860 0.120 Uiso 1 1 calc R
H29B H -0.2143 0.6123 0.1108 0.120 Uiso 1 1 calc R
H29C H -0.1263 0.5513 0.1908 0.120 Uiso 1 1 calc R
C30 C 0.0899(19) 0.5509(15) 0.3720(12) 0.045(3) Uani 1 1 d .
H30A H 0.1145 0.5441 0.4326 0.068 Uiso 1 1 calc R
H30B H 0.1712 0.5429 0.3235 0.068 Uiso 1 1 calc R
H30C H 0.0242 0.4919 0.3884 0.068 Uiso 1 1 calc R
C31 C -0.3553(19) 1.0387(16) 0.2171(12) 0.045(3) Uani 1 1 d U
C32 C -0.307(2) 1.122(2) 0.2330(15) 0.059(5) Uani 1 1 d U
C33 C -0.367(3) 1.231(2) 0.2157(16) 0.067(5) Uani 1 1 d U
C34 C -0.490(3) 1.239(2) 0.1915(17) 0.077(6) Uani 1 1 d U
C35 C -0.546(2) 1.159(2) 0.1744(15) 0.067(6) Uani 1 1 d U
C36 C -0.477(2) 1.060(2) 0.1920(16) 0.064(5) Uani 1 1 d U

loop_
_atom_site_aniso_label
_atom_site_aniso_U_11
_atom_site_aniso_U_22
_atom_site_aniso_U_33
_atom_site_aniso_U_23
_atom_site_aniso_U_13
_atom_site_aniso_U_12
Au1 0.0418(6) 0.0790(8) 0.0457(5) -0.0324(5) -0.0045(4) 0.0084(4)
Ge1 0.0346(11) 0.0561(14) 0.0385(11) -0.0274(10) -0.0002(9) 0.0033(10)
Se1 0.0355(11) 0.0737(15) 0.0519(12) -0.0369(11) 0.0001(9) -0.0026(10)
N1 0.023(7) 0.039(9) 0.039(8) -0.022(7) 0.002(6) -0.002(7)
N2 0.039(9) 0.046(10) 0.030(8) -0.019(7) 0.003(7) -0.007(8)
F1 0.055(8) 0.085(10) 0.093(10) -0.032(8) -0.031(8) 0.005(7)
F2 0.096(11) 0.095(11) 0.097(11) -0.051(9) -0.033(9) 0.004(9)
F3 0.086(10) 0.082(10) 0.056(8) -0.018(7) -0.015(7) 0.020(8)
F4 0.057(8) 0.076(9) 0.061(8) -0.009(7) -0.013(7) 0.011(7)
F5 0.057(9) 0.099(11) 0.110(12) -0.054(10) -0.025(8) 0.012(8)
C1 0.047(12) 0.067(15) 0.046(12) -0.020(11) 0.011(10) -0.026(11)
C2 0.033(10) 0.058(14) 0.040(10) -0.027(10) -0.005(9) 0.011(9)
C3 0.045(11) 0.067(14) 0.043(11) -0.034(10) -0.018(10) 0.034(11)
C4 0.038(11) 0.034(11) 0.045(11) -0.013(9) 0.003(9) -0.006(9)
C5 0.032(11) 0.087(17) 0.066(14) -0.050(13) 0.015(10) -0.013(11)
C6 0.037(10) 0.055(12) 0.028(9) -0.023(9) 0.011(8) -0.010(9)
C7 0.039(11) 0.052(13) 0.065(13) -0.049(11) 0.008(10) -0.017(10)
C8 0.033(11) 0.080(16) 0.053(13) -0.032(12) -0.006(10) 0.007(11)
C9 0.063(14) 0.058(14) 0.036(11) -0.011(10) -0.005(11) -0.005(12)
C10 0.041(12) 0.057(14) 0.059(14) -0.026(11) 0.011(11) 0.005(10)
C11 0.031(10) 0.067(14) 0.049(12) -0.030(11) 0.002(9) 0.001(10)
C12 0.030(11) 0.067(15) 0.052(12) -0.026(11) 0.008(9) 0.000(11)
C13 0.050(14) 0.090(19) 0.076(17) -0.035(15) 0.006(13) -0.001(14)
C14 0.053(14) 0.090(18) 0.066(15) -0.042(14) -0.002(12) 0.024(13)
C15 0.024(10) 0.108(19) 0.057(13) -0.057(14) 0.001(9) 0.006(11)
C16 0.025(11) 0.13(2) 0.063(14) -0.049(15) -0.001(10) -0.012(12)
C17 0.064(16) 0.10(2) 0.078(17) -0.060(16) 0.000(13) -0.001(15)
C18 0.024(9) 0.054(12) 0.035(10) -0.018(9) -0.017(8) 0.015(8)
C19 0.039(11) 0.071(15) 0.048(12) -0.023(11) -0.006(10) 0.022(11)
C20 0.065(15) 0.077(17) 0.068(15) -0.052(14) -0.020(13) 0.015(13)
C21 0.10(2) 0.079(18) 0.057(14) -0.056(13) -0.019(14) 0.026(15)
C22 0.036(11) 0.067(15) 0.076(15) -0.043(13) 0.012(11) 0.013(11)
C23 0.025(10) 0.091(18) 0.069(14) -0.045(13) 0.006(10) -0.006(11)
C24 0.021(10) 0.11(2) 0.059(13) -0.061(14) 0.005(10) 0.004(11)
C25 0.053(15) 0.13(2) 0.068(16) -0.063(17) -0.003(13) 0.022(16)
C26 0.024(11) 0.20(3) 0.051(14) -0.049(17) -0.012(10) 0.035(15)
C27 0.052(13) 0.070(15) 0.052(13) -0.032(11) -0.001(11) -0.003(12)
C28 0.063(16) 0.11(2) 0.065(15) -0.041(15) -0.033(13) 0.022(15)
C29 0.056(15) 0.13(2) 0.080(17) -0.077(17) -0.002(13) 0.014(16)
C30 0.042(7) 0.050(8) 0.020(6) 0.003(5) 0.001(6) 0.013(6)
C31 0.042(7) 0.050(8) 0.020(6) 0.003(5) 0.001(6) 0.013(6)
C32 0.043(11) 0.080(12) 0.043(11) -0.026(11) 0.007(9) 0.007(9)
C33 0.076(15) 0.065(11) 0.053(13) -0.021(12) -0.012(12) 0.006(11)
C34 0.075(15) 0.100(16) 0.054(14) -0.040(14) -0.013(13) 0.041(13)
C35 0.035(11) 0.128(18) 0.037(11) -0.038(13) -0.011(9) 0.037(10)
C36 0.053(12) 0.088(14) 0.044(12) -0.021(12) -0.015(11) 0.017(11)

loop_
_atom_type_symbol
_atom_type_description
_atom_type_scat_dispersion_real
_atom_type_scat_dispersion_imag
_atom_type_scat_source
C C 0.0033 0.0016 'International Tables Vol C Tables 4.2.6.8 and 6.1.1.4'
H H 0.0000 0.0000 'International Tables Vol C Tables 4.2.6.8 and 6.1.1.4'
N N 0.0061 0.0033 'International Tables Vol C Tables 4.2.6.8 and 6.1.1.4'
F F 0.0171 0.0103 'International Tables Vol C Tables 4.2.6.8 and 6.1.1.4'
Ge Ge 0.1547 1.8001 'International Tables Vol C Tables 4.2.6.8 and 6.1.1.4'
Se Se -0.0929 2.2259 'International Tables Vol C Tables 4.2.6.8 and 6.1.1.4'
Au Au -2.0133 8.8022 'International Tables Vol C Tables 4.2.6.8 and 6.1.1.4'

loop_
_geom_angle_atom_site_label_1
_geom_angle_atom_site_label_2
_geom_angle_atom_site_label_3
_geom_angle
C31 Au1 Se1 172.4(5)
C30 Ge1 N1 107.2(7)
C30 Ge1 N2 114.1(8)
N1 Ge1 N2 96.3(6)
C30 Ge1 Se1 113.4(6)
N1 Ge1 Se1 112.8(4)
N2 Ge1 Se1 111.8(5)
Ge1 Se1 Au1 103.20(11)
C2 N1 C18 121.0(14)
C2 N1 Ge1 118.7(12)
C18 N1 Ge1 120.2(11)
C4 N2 C6 122.0(16)
C4 N2 Ge1 119.3(12)
C6 N2 Ge1 118.4(12)
C2 C1 H1A 109.5
C2 C1 H1B 109.5
H1A C1 H1B 109.5
C2 C1 H1C 109.5
H1A C1 H1C 109.5
H1B C1 H1C 109.5
N1 C2 C3 124.5(18)
N1 C2 C1 118.0(16)
C3 C2 C1 117.4(19)
C2 C3 C4 126.7(19)
C2 C3 H3 116.7
C4 C3 H3 116.7
N2 C4 C3 123.1(18)
N2 C4 C5 117.8(17)
C3 C4 C5 119.1(18)
C4 C5 H5A 109.5
C4 C5 H5B 109.5
H5A C5 H5B 109.5
C4 C5 H5C 109.5
H5A C5 H5C 109.5
H5B C5 H5C 109.5
C7 C6 C11 119.7(16)
C7 C6 N2 121.5(16)
C11 C6 N2 118.8(15)
C6 C7 C8 119.0(18)
C6 C7 C15 123.2(17)
C8 C7 C15 117.7(17)
C9 C8 C7 121.4(19)
C9 C8 H8 119.3
C7 C8 H8 119.3
C8 C9 C10 119.4(19)
C8 C9 H9 120.3
C10 C9 H9 120.3
C11 C10 C9 122.8(19)
C11 C10 H10 118.6
C9 C10 H10 118.6
C10 C11 C6 117.6(17)
C10 C11 C12 120.8(17)
C6 C11 C12 121.6(17)
C13 C12 C11 110.2(18)
C13 C12 C14 109.5(18)
C11 C12 C14 111.2(17)
C13 C12 H12 108.6
C11 C12 H12 108.6
C14 C12 H12 108.6
C12 C13 H13A 109.5
C12 C13 H13B 109.5
H13A C13 H13B 109.5
C12 C13 H13C 109.5
H13A C13 H13C 109.5
H13B C13 H13C 109.5
C12 C14 H14A 109.5
C12 C14 H14B 109.5
H14A C14 H14B 109.5
C12 C14 H14C 109.5
H14A C14 H14C 109.5
H14B C14 H14C 109.5
C7 C15 C16 113.6(19)
C7 C15 C17 112.5(17)
C16 C15 C17 109.1(17)
C7 C15 H15 107.1
C16 C15 H15 107.1
C17 C15 H15 107.1
C15 C16 H16A 109.5
C15 C16 H16B 109.5
H16A C16 H16B 109.5
C15 C16 H16C 109.5
H16A C16 H16C 109.5
H16B C16 H16C 109.5
C15 C17 H17A 109.5
C15 C17 H17B 109.5
H17A C17 H17B 109.5
C15 C17 H17C 109.5
H17A C17 H17C 109.5
H17B C17 H17C 109.5
C23 C18 C19 121.7(17)
C23 C18 N1 118.2(16)
C19 C18 N1 119.6(14)
C20 C19 C18 116.5(18)
C20 C19 C27 118(2)
C18 C19 C27 124.7(18)
C21 C20 C19 123(2)
C21 C20 H20 118.6
C19 C20 H20 118.6
C20 C21 C22 120(2)
C20 C21 H21 120.2
C22 C21 H21 120.2
C23 C22 C21 123(2)
C23 C22 H22 118.5
C21 C22 H22 118.5
C22 C23 C18 116.2(19)
C22 C23 C24 120.0(18)
C18 C23 C24 123.8(19)
C25 C24 C23 108.0(18)
C25 C24 C26 109.8(17)
C23 C24 C26 111(2)
C25 C24 H24 109.4
C23 C24 H24 109.4
C26 C24 H24 109.4
C24 C25 H25A 109.5
C24 C25 H25B 109.5
H25A C25 H25B 109.5
C24 C25 H25C 109.5
H25A C25 H25C 109.5
H25B C25 H25C 109.5
C24 C26 H26A 109.5
C24 C26 H26B 109.5
H26A C26 H26B 109.5
C24 C26 H26C 109.5
H26A C26 H26C 109.5
H26B C26 H26C 109.5
C19 C27 C28 110.2(18)
C19 C27 C29 110.2(19)
C28 C27 C29 111.5(19)
C19 C27 H27 108.3
C28 C27 H27 108.3
C29 C27 H27 108.3
C27 C28 H28A 109.5
C27 C28 H28B 109.5
H28A C28 H28B 109.5
C27 C28 H28C 109.5
H28A C28 H28C 109.5
H28B C28 H28C 109.5
C27 C29 H29A 109.5
C27 C29 H29B 109.5
H29A C29 H29B 109.5
C27 C29 H29C 109.5
H29A C29 H29C 109.5
H29B C29 H29C 109.5
Ge1 C30 H30A 109.5
Ge1 C30 H30B 109.5
H30A C30 H30B 109.5
Ge1 C30 H30C 109.5
H30A C30 H30C 109.5
H30B C30 H30C 109.5
C32 C31 C36 115(2)
C32 C31 Au1 122.7(15)
C36 C31 Au1 120.9(19)
F1 C32 C31 120(2)
F1 C32 C33 115(2)
C31 C32 C33 125(2)
F2 C33 C34 126(2)
F2 C33 C32 121(2)
C34 C33 C32 112(2)
C35 C34 C33 126(2)
C35 C34 F3 121(2)
C33 C34 F3 113(3)
F4 C35 C36 126(3)
F4 C35 C34 118(2)
C36 C35 C34 115(2)
C35 C36 C31 126(3)
C35 C36 F5 113(2)
C31 C36 F5 121(2)

loop_
_geom_bond_atom_site_label_1
_geom_bond_atom_site_label_2
_geom_bond_distance
Au1 C31 2.061(18)
Au1 Se1 2.414(3)
Ge1 C30 1.888(16)
Ge1 N1 1.890(14)
Ge1 N2 1.914(15)
Ge1 Se1 2.272(3)
N1 C2 1.34(2)
N1 C18 1.46(2)
N2 C4 1.33(2)
N2 C6 1.47(2)
F1 C32 1.36(3)
F2 C33 1.30(3)
F3 C34 1.40(3)
F4 C35 1.32(2)
F5 C36 1.37(3)
C1 C2 1.54(3)
C1 H1A 0.9800
C1 H1B 0.9800
C1 H1C 0.9800
C2 C3 1.36(3)
C3 C4 1.41(2)
C3 H3 0.9500
C4 C5 1.49(3)
C5 H5A 0.9800
C5 H5B 0.9800
C5 H5C 0.9800
C6 C7 1.40(2)
C6 C11 1.43(3)
C7 C8 1.40(3)
C7 C15 1.52(3)
C8 C9 1.34(3)
C8 H8 0.9500
C9 C10 1.39(3)
C9 H9 0.9500
C10 C11 1.37(3)
C10 H10 0.9500
C11 C12 1.52(2)
C12 C13 1.48(3)
C12 C14 1.56(3)
C12 H12 1.0000
C13 H13A 0.9800
C13 H13B 0.9800
C13 H13C 0.9800
C14 H14A 0.9800
C14 H14B 0.9800
C14 H14C 0.9800
C15 C16 1.52(3)
C15 C17 1.55(3)
C15 H15 1.0000
C16 H16A 0.9800
C16 H16B 0.9800
C16 H16C 0.9800
C17 H17A 0.9800
C17 H17B 0.9800
C17 H17C 0.9800
C18 C23 1.41(2)
C18 C19 1.44(3)
C19 C20 1.38(3)
C19 C27 1.50(3)
C20 C21 1.34(3)
C20 H20 0.9500
C21 C22 1.39(3)
C21 H21 0.9500
C22 C23 1.37(3)
C22 H22 0.9500
C23 C24 1.53(3)
C24 C25 1.50(3)
C24 C26 1.53(3)
C24 H24 1.0000
C25 H25A 0.9800
C25 H25B 0.9800
C25 H25C 0.9800
C26 H26A 0.9800
C26 H26B 0.9800
C26 H26C 0.9800
C27 C28 1.53(3)
C27 C29 1.56(3)
C27 H27 1.0000
C28 H28A 0.9800
C28 H28B 0.9800
C28 H28C 0.9800
C29 H29A 0.9800
C29 H29B 0.9800
C29 H29C 0.9800
C30 H30A 0.9800
C30 H30B 0.9800
C30 H30C 0.9800
C31 C32 1.36(3)
C31 C36 1.36(3)
C32 C33 1.43(3)
C33 C34 1.39(3)
C34 C35 1.37(4)
C35 C36 1.36(3)
